data_7157681
loop_
_publ_author_name
'Schendera, Eva'
'Villinger, Alexander'
'Brasholz, Malte'

_publ_section_title
;
 Photoinduced iodine-mediated tandem dehydrogenative Povarov
 cyclisation/C-H oxygenation reactions.
;
_journal_issue 35
_journal_name_full 'Organic &amp; biomolecular chemistry'
_journal_page_first 6912
_journal_page_last 6915
_journal_paper_doi 10.1039/d0ob01494j
_journal_volume 18
_journal_year 2020
_chemical_formula_moiety 'C21 H21 N O3'
_chemical_formula_sum 'C21 H21 N O3'
_chemical_formula_weight 335.39
_space_group_crystal_system triclinic
_space_group_IT_number 2
_space_group_name_Hall '-P 1'
_space_group_name_H-M_alt 'P -1'
_atom_sites_solution_hydrogens geom
_audit_creation_method SHELXL-2014/7
_audit_update_record
;
2020-08-12 deposited with the CCDC.	2020-08-24 downloaded from the CCDC.
;
_cell_angle_alpha 85.022(2)
_cell_angle_beta 85.218(2)
_cell_angle_gamma 82.945(2)
_cell_formula_units_Z 6
_cell_length_a 9.6969(6)
_cell_length_b 11.4348(6)
_cell_length_c 24.2698(15)
_cell_measurement_reflns_used 9575
_cell_measurement_temperature 123(2)
_cell_measurement_theta_max 28.35
_cell_measurement_theta_min 2.23
_cell_volume 2653.4(3)
_computing_cell_refinement 'Bruker Apex V7.51A'
_computing_data_collection 'Bruker Apex V7.51A'
_computing_data_reduction 'Bruker SAINT'
_computing_molecular_graphics 'ORTEP-3v2.01 (Farrugia, 1997)'
_computing_publication_material 'SHELXL-2014/7 (Sheldrick, 2014)'
_computing_structure_refinement 'SHELXL-2014/7 (Sheldrick, 2014)'
_computing_structure_solution 'Bruker SHELXTL'
_diffrn_ambient_temperature 123(2)
_diffrn_measured_fraction_theta_full 0.999
_diffrn_measured_fraction_theta_max 0.999
_diffrn_measurement_device_type 'Bruker D8 QUEST diffractometer'
_diffrn_measurement_method 'phi and omega scans'
_diffrn_radiation_type MoK\a
_diffrn_radiation_wavelength 0.71073
_diffrn_reflns_av_R_equivalents 0.0709
_diffrn_reflns_av_unetI/netI 0.0416
_diffrn_reflns_Laue_measured_fraction_full 0.999
_diffrn_reflns_Laue_measured_fraction_max 0.999
_diffrn_reflns_limit_h_max 12
_diffrn_reflns_limit_h_min -12
_diffrn_reflns_limit_k_max 15
_diffrn_reflns_limit_k_min -14
_diffrn_reflns_limit_l_max 32
_diffrn_reflns_limit_l_min -32
_diffrn_reflns_number 117631
_diffrn_reflns_point_group_measured_fraction_full 0.999
_diffrn_reflns_point_group_measured_fraction_max 0.999
_diffrn_reflns_theta_full 25.242
_diffrn_reflns_theta_max 27.998
_diffrn_reflns_theta_min 2.225
_diffrn_source 'microfocus sealed tube'
_exptl_absorpt_coefficient_mu 0.084
_exptl_absorpt_correction_T_max 0.7457
_exptl_absorpt_correction_T_min 0.7184
_exptl_absorpt_correction_type multi-scan
_exptl_absorpt_process_details '(SADABS; Sheldrick, 2014)'
_exptl_crystal_colour yellow
_exptl_crystal_density_diffrn 1.259
_exptl_crystal_description block
_exptl_crystal_F_000 1068
_exptl_crystal_size_max 0.250
_exptl_crystal_size_mid 0.150
_exptl_crystal_size_min 0.090
_refine_diff_density_max 0.276
_refine_diff_density_min -0.257
_refine_diff_density_rms 0.049
_refine_ls_extinction_method none
_refine_ls_goodness_of_fit_ref 1.022
_refine_ls_hydrogen_treatment constr
_refine_ls_matrix_type full
_refine_ls_number_parameters 769
_refine_ls_number_reflns 12796
_refine_ls_number_restraints 64
_refine_ls_restrained_S_all 1.028
_refine_ls_R_factor_all 0.0938
_refine_ls_R_factor_gt 0.0533
_refine_ls_shift/su_max 0.001
_refine_ls_shift/su_mean 0.000
_refine_ls_structure_factor_coef Fsqd
_refine_ls_weighting_details 'w=1/[\s^2^(Fo^2^)+(0.0523P)^2^+1.7383P] where P=(Fo^2^+2Fc^2^)/3'
_refine_ls_weighting_scheme calc
_refine_ls_wR_factor_gt 0.1193
_refine_ls_wR_factor_ref 0.1420
_reflns_Friedel_coverage 0.000
_reflns_number_gt 8640
_reflns_number_total 12796
_reflns_threshold_expression 'I > 2\s(I)'
_cod_data_source_file d0ob01494j2.cif
_cod_data_source_block is_es6611
_cod_depositor_comments 'Adding full bibliography for 7157681.cif.'
_cod_database_code 7157681
_shelx_shelxl_version_number 2014/7
_shelx_space_group_comment
;
The symmetry employed for this shelxl refinement is uniquely defined
by the following loop, which should always be used as a source of
symmetry information in preference to the above space-group names.
They are only intended as comments.
;
_shelx_estimated_absorpt_t_min 0.979
_shelx_estimated_absorpt_t_max 0.992

loop_
_space_group_symop_operation_xyz
'x, y, z'
'-x, -y, -z'

loop_
_atom_site_label
_atom_site_type_symbol
_atom_site_fract_x
_atom_site_fract_y
_atom_site_fract_z
_atom_site_U_iso_or_equiv
_atom_site_adp_type
_atom_site_occupancy
_atom_site_site_symmetry_order
_atom_site_calc_flag
_atom_site_refinement_flags_posn
_atom_site_refinement_flags_adp
_atom_site_refinement_flags_occupancy
_atom_site_disorder_assembly
_atom_site_disorder_group
O1 O 0.26228(13) 0.27474(12) 0.83208(6) 0.0332(3) Uani 1 1 d . . . . .
C17A C 0.3230(12) 0.2542(6) 0.9423(4) 0.0343(18) Uani 0.579(3) 1 d D U P A 1
O2A O 0.2547(5) 0.3317(5) 0.96565(17) 0.0357(10) Uani 0.579(3) 1 d D U P A 1
O3A O 0.3039(7) 0.1401(4) 0.9511(2) 0.0463(11) Uani 0.579(3) 1 d D U P A 1
C18A C 0.1959(7) 0.1110(4) 0.9946(2) 0.0562(13) Uani 0.579(3) 1 d D U P A 1
H18A H 0.1017 0.1312 0.9811 0.067 Uiso 0.579(3) 1 calc R U P A 1
H18B H 0.2019 0.1538 1.0279 0.067 Uiso 0.579(3) 1 calc R U P A 1
C19A C 0.2290(8) -0.0255(4) 1.0077(3) 0.093(2) Uani 0.579(3) 1 d D U P A 1
H19A H 0.2156 -0.0662 0.9749 0.140 Uiso 0.579(3) 1 calc R U P A 1
H19B H 0.1662 -0.0517 1.0388 0.140 Uiso 0.579(3) 1 calc R U P A 1
H19C H 0.3257 -0.0440 1.0174 0.140 Uiso 0.579(3) 1 calc R U P A 1
C17B C 0.326(3) 0.2383(10) 0.9421(9) 0.037(3) Uiso 0.268(3) 1 d D . P A 2
O2B O 0.2767(16) 0.3106(10) 0.9728(6) 0.062(3) Uiso 0.268(3) 1 d D . P A 2
O3B O 0.3270(14) 0.1216(9) 0.9510(5) 0.050(3) Uiso 0.268(3) 1 d D . P A 2
C18B C 0.2372(12) 0.0805(10) 0.9989(5) 0.054(3) Uiso 0.268(3) 1 d D . P A 2
H18C H 0.1650 0.0363 0.9868 0.065 Uiso 0.268(3) 1 calc R U P A 2
H18D H 0.1905 0.1483 1.0188 0.065 Uiso 0.268(3) 1 calc R U P A 2
C19B C 0.3360(15) -0.0016(13) 1.0373(6) 0.109(5) Uiso 0.268(3) 1 d D . P A 2
H19D H 0.2816 -0.0318 1.0701 0.164 Uiso 0.268(3) 1 calc R U P A 2
H19E H 0.3815 -0.0680 1.0170 0.164 Uiso 0.268(3) 1 calc R U P A 2
H19F H 0.4069 0.0435 1.0488 0.164 Uiso 0.268(3) 1 calc R U P A 2
C17C C 0.324(4) 0.2370(16) 0.9432(12) 0.037(3) Uiso 0.153(3) 1 d D . P A 3
O2C O 0.2291(18) 0.3062(12) 0.9584(8) 0.062(3) Uiso 0.153(3) 1 d D . P A 3
O3C O 0.3618(12) 0.1303(10) 0.9676(5) 0.050(3) Uiso 0.153(3) 1 d D . P A 3
C18C C 0.2743(16) 0.0942(12) 1.0172(5) 0.054(3) Uiso 0.153(3) 1 d D . P A 3
H18E H 0.2128 0.1631 1.0307 0.065 Uiso 0.153(3) 1 calc R U P A 3
H18F H 0.3329 0.0589 1.0472 0.065 Uiso 0.153(3) 1 calc R U P A 3
C19C C 0.186(3) 0.001(2) 0.9986(12) 0.109(5) Uiso 0.153(3) 1 d D . P A 3
H19G H 0.1251 -0.0262 1.0301 0.164 Uiso 0.153(3) 1 calc R U P A 3
H19H H 0.1289 0.0375 0.9687 0.164 Uiso 0.153(3) 1 calc R U P A 3
H19I H 0.2483 -0.0661 0.9851 0.164 Uiso 0.153(3) 1 calc R U P A 3
N1 N 0.55588(17) 0.27963(13) 0.90713(6) 0.0297(3) Uani 1 1 d . . . . .
C1 C 0.49767(17) 0.26178(14) 0.79054(7) 0.0206(3) Uani 1 1 d . . . . .
C2 C 0.38590(18) 0.26956(14) 0.83860(7) 0.0237(4) Uani 1 1 d . . . . .
C3 C 0.4331(2) 0.26665(16) 0.89531(8) 0.0281(4) Uani 1 1 d . . . . .
C4 C 0.66074(18) 0.29377(14) 0.86367(7) 0.0235(4) Uani 1 1 d . . . . .
C5 C 0.79225(19) 0.31387(15) 0.87928(8) 0.0275(4) Uani 1 1 d . . . . .
C6 C 0.89908(19) 0.32299(15) 0.83838(8) 0.0279(4) Uani 1 1 d . . . . .
H6 H 0.9877 0.3375 0.8485 0.033 Uiso 1 1 calc R U . . .
C7 C 0.88138(18) 0.31172(15) 0.78293(8) 0.0266(4) Uani 1 1 d . . . . .
C8 C 0.74995(18) 0.29254(15) 0.76860(8) 0.0242(4) Uani 1 1 d . . . . .
H8 H 0.7362 0.2849 0.7308 0.029 Uiso 1 1 calc R U . . .
C9 C 0.63893(17) 0.28431(13) 0.80804(7) 0.0208(3) Uani 1 1 d . . . . .
C10 C 0.50245(17) 0.13383(14) 0.77390(7) 0.0222(4) Uani 1 1 d . . . . .
C11 C 0.40398(19) 0.10363(16) 0.74084(8) 0.0287(4) Uani 1 1 d . . . . .
H11 H 0.3344 0.1628 0.7276 0.034 Uiso 1 1 calc R U . . .
C12 C 0.4060(2) -0.01192(17) 0.72696(9) 0.0359(5) Uani 1 1 d . . . . .
H12 H 0.3391 -0.0306 0.7037 0.043 Uiso 1 1 calc R U . . .
C13 C 0.5034(2) -0.09903(17) 0.74648(10) 0.0392(5) Uani 1 1 d . . . . .
H13 H 0.5041 -0.1780 0.7371 0.047 Uiso 1 1 calc R U . . .
C14 C 0.6000(2) -0.07079(18) 0.77986(11) 0.0476(6) Uani 1 1 d . . . . .
H14 H 0.6675 -0.1309 0.7939 0.057 Uiso 1 1 calc R U . . .
C15 C 0.6000(2) 0.04449(17) 0.79327(10) 0.0388(5) Uani 1 1 d . . . . .
H15 H 0.6681 0.0625 0.8162 0.047 Uiso 1 1 calc R U . . .
C16 C 0.45036(19) 0.35421(15) 0.74396(8) 0.0266(4) Uani 1 1 d . . . . .
H16A H 0.5111 0.3414 0.7102 0.040 Uiso 1 1 calc R U . . .
H16B H 0.4558 0.4337 0.7552 0.040 Uiso 1 1 calc R U . . .
H16C H 0.3541 0.3464 0.7368 0.040 Uiso 1 1 calc R U . . .
C20 C 0.8163(2) 0.32542(19) 0.93909(9) 0.0399(5) Uani 1 1 d . . . . .
H20A H 0.9153 0.3307 0.9424 0.060 Uiso 1 1 calc R U . . .
H20B H 0.7882 0.2561 0.9619 0.060 Uiso 1 1 calc R U . . .
H20C H 0.7610 0.3970 0.9518 0.060 Uiso 1 1 calc R U . . .
C21 C 0.9993(2) 0.31904(18) 0.73897(9) 0.0366(5) Uani 1 1 d . . . . .
H21A H 1.0007 0.2551 0.7145 0.055 Uiso 1 1 calc R U . . .
H21B H 1.0878 0.3114 0.7565 0.055 Uiso 1 1 calc R U . . .
H21C H 0.9865 0.3954 0.7172 0.055 Uiso 1 1 calc R U . . .
O4 O 0.25599(13) 0.54104(11) 0.84456(5) 0.0307(3) Uani 1 1 d . . . . .
O5 O 0.33252(13) 0.66414(11) 0.73502(6) 0.0309(3) Uani 1 1 d . . . . .
O6 O 0.19980(12) 0.57636(10) 0.68310(5) 0.0251(3) Uani 1 1 d . . . . .
N2 N -0.01580(14) 0.62665(11) 0.75951(6) 0.0206(3) Uani 1 1 d . . . . .
C22 C 0.03872(17) 0.65542(14) 0.87359(7) 0.0217(3) Uani 1 1 d . . . . .
C23 C 0.14762(18) 0.59774(14) 0.83240(7) 0.0222(4) Uani 1 1 d . . . . .
C24 C 0.11005(17) 0.61679(14) 0.77333(7) 0.0202(3) Uani 1 1 d . . . . .
C25 C -0.12568(17) 0.62602(13) 0.80127(7) 0.0197(3) Uani 1 1 d . . . . .
C26 C -0.25816(17) 0.61463(14) 0.78443(7) 0.0212(3) Uani 1 1 d . . . . .
C27 C -0.36872(18) 0.60933(14) 0.82474(8) 0.0245(4) Uani 1 1 d . . . . .
H27 H -0.4586 0.6007 0.8139 0.029 Uiso 1 1 calc R U . . .
C28 C -0.35025(18) 0.61635(15) 0.88049(8) 0.0264(4) Uani 1 1 d . . . . .
C29 C -0.21803(18) 0.63069(15) 0.89609(7) 0.0240(4) Uani 1 1 d . . . . .
H29 H -0.2054 0.6373 0.9340 0.029 Uiso 1 1 calc R U . . .
C30 C -0.10549(17) 0.63541(14) 0.85743(7) 0.0204(3) Uani 1 1 d . . . . .
C31 C 0.05838(18) 0.78871(14) 0.86519(7) 0.0225(4) Uani 1 1 d . . . . .
C32 C 0.1919(2) 0.82232(17) 0.86178(9) 0.0369(5) Uani 1 1 d . . . . .
H32 H 0.2698 0.7633 0.8638 0.044 Uiso 1 1 calc R U . . .
C33 C 0.2135(2) 0.94081(18) 0.85551(10) 0.0442(6) Uani 1 1 d . . . . .
H33 H 0.3056 0.9622 0.8533 0.053 Uiso 1 1 calc R U . . .
C34 C 0.1020(2) 1.02718(17) 0.85256(9) 0.0378(5) Uani 1 1 d . . . . .
H34 H 0.1164 1.1083 0.8487 0.045 Uiso 1 1 calc R U . . .
C35 C -0.0305(2) 0.99512(17) 0.85519(9) 0.0347(4) Uani 1 1 d . . . . .
H35 H -0.1080 1.0545 0.8528 0.042 Uiso 1 1 calc R U . . .
C36 C -0.05240(19) 0.87662(15) 0.86129(8) 0.0274(4) Uani 1 1 d . . . . .
H36 H -0.1446 0.8559 0.8628 0.033 Uiso 1 1 calc R U . . .
C37 C 0.0679(2) 0.60744(17) 0.93291(7) 0.0299(4) Uani 1 1 d . . . . .
H37A H 0.0568 0.5231 0.9376 0.045 Uiso 1 1 calc R U . . .
H37B H 0.0023 0.6501 0.9592 0.045 Uiso 1 1 calc R U . . .
H37C H 0.1634 0.6185 0.9398 0.045 Uiso 1 1 calc R U . . .
C38 C 0.22743(17) 0.62221(14) 0.72913(7) 0.0221(4) Uani 1 1 d . . . . .
C39 C 0.30557(19) 0.58434(16) 0.63713(7) 0.0269(4) Uani 1 1 d . . . . .
H39A H 0.3953 0.5404 0.6475 0.032 Uiso 1 1 calc R U . . .
H39B H 0.3199 0.6679 0.6268 0.032 Uiso 1 1 calc R U . . .
C40 C 0.2531(2) 0.53114(18) 0.58971(8) 0.0361(5) Uani 1 1 d . . . . .
H40A H 0.1625 0.5735 0.5809 0.054 Uiso 1 1 calc R U . . .
H40B H 0.2429 0.4477 0.6001 0.054 Uiso 1 1 calc R U . . .
H40C H 0.3196 0.5375 0.5572 0.054 Uiso 1 1 calc R U . . .
C41 C -0.28054(19) 0.60753(16) 0.72414(8) 0.0272(4) Uani 1 1 d . . . . .
H41A H -0.2497 0.6772 0.7024 0.041 Uiso 1 1 calc R U . . .
H41B H -0.3797 0.6048 0.7200 0.041 Uiso 1 1 calc R U . . .
H41C H -0.2267 0.5359 0.7108 0.041 Uiso 1 1 calc R U . . .
C42 C -0.4703(2) 0.6082(2) 0.92399(9) 0.0389(5) Uani 1 1 d . . . . .
H42A H -0.5105 0.6879 0.9327 0.058 Uiso 1 1 calc R U . . .
H42B H -0.4366 0.5640 0.9576 0.058 Uiso 1 1 calc R U . . .
H42C H -0.5416 0.5674 0.9099 0.058 Uiso 1 1 calc R U . . .
O7 O 0.07590(14) 0.92837(12) 0.45116(6) 0.0382(3) Uani 1 1 d . . . . .
O8 O -0.02313(14) 0.79006(12) 0.55627(6) 0.0414(4) Uani 1 1 d . . . . .
O9 O 0.09574(13) 0.86731(11) 0.61749(6) 0.0316(3) Uani 1 1 d . . . . .
N3 N 0.32405(16) 0.83235(12) 0.54539(6) 0.0256(3) Uani 1 1 d . . . . .
C43 C 0.29213(19) 0.80875(15) 0.42859(8) 0.0271(4) Uani 1 1 d . . . . .
C44 C 0.17781(19) 0.86684(15) 0.46688(8) 0.0280(4) Uani 1 1 d . . . . .
C45 C 0.20147(19) 0.84363(15) 0.52755(8) 0.0270(4) Uani 1 1 d . . . . .
C46 C 0.44021(18) 0.83511(14) 0.50660(7) 0.0238(4) Uani 1 1 d . . . . .
C47 C 0.56879(19) 0.84628(14) 0.52756(8) 0.0262(4) Uani 1 1 d . . . . .
C48 C 0.68526(19) 0.84994(15) 0.49033(8) 0.0297(4) Uani 1 1 d . . . . .
H48 H 0.7721 0.8594 0.5038 0.036 Uiso 1 1 calc R U . . .
C49 C 0.6789(2) 0.84028(15) 0.43410(8) 0.0303(4) Uani 1 1 d . . . . .
C50 C 0.55118(19) 0.82700(15) 0.41446(8) 0.0291(4) Uani 1 1 d . . . . .
H50 H 0.5461 0.8188 0.3761 0.035 Uiso 1 1 calc R U . . .
C51 C 0.43185(18) 0.82552(14) 0.44959(8) 0.0250(4) Uani 1 1 d . . . . .
C52A C 0.2614(7) 0.6770(6) 0.4399(4) 0.0215(15) Uani 0.514(9) 1 d . . P B 1
C53A C 0.1302(5) 0.6424(3) 0.4495(3) 0.0370(15) Uani 0.514(9) 1 d . . P B 1
H53A H 0.0522 0.7007 0.4537 0.044 Uiso 0.514(9) 1 calc R U P B 1
C54A C 0.1095(5) 0.5242(4) 0.4531(3) 0.0420(16) Uani 0.514(9) 1 d . . P B 1
H54A H 0.0179 0.5029 0.4611 0.050 Uiso 0.514(9) 1 calc R U P B 1
C55A C 0.2165(7) 0.4391(4) 0.4456(4) 0.0327(16) Uani 0.514(9) 1 d . . P B 1
H55A H 0.2011 0.3584 0.4468 0.039 Uiso 0.514(9) 1 calc R U P B 1
C56A C 0.3447(10) 0.4707(6) 0.4366(5) 0.044(3) Uani 0.514(9) 1 d . . P B 1
H56A H 0.4213 0.4112 0.4322 0.053 Uiso 0.514(9) 1 calc R U P B 1
C57A C 0.3700(8) 0.5898(8) 0.4333(5) 0.033(2) Uani 0.514(9) 1 d . . P B 1
H57A H 0.4625 0.6096 0.4266 0.040 Uiso 0.514(9) 1 calc R U P B 1
C52B C 0.2800(5) 0.6753(4) 0.4259(3) 0.0182(18) Uani 0.486(9) 1 d G . P B 2
C53B C 0.1534(4) 0.6468(3) 0.4113(3) 0.0383(16) Uani 0.486(9) 1 d G . P B 2
H53B H 0.0827 0.7078 0.4007 0.046 Uiso 0.486(9) 1 calc R U P B 2
C54B C 0.1302(4) 0.5291(3) 0.4121(3) 0.0423(18) Uani 0.486(9) 1 d G . P B 2
H54B H 0.0436 0.5096 0.4021 0.051 Uiso 0.486(9) 1 calc R U P B 2
C55B C 0.2336(5) 0.4399(3) 0.4276(3) 0.032(2) Uani 0.486(9) 1 d G . P B 2
H55B H 0.2177 0.3594 0.4282 0.038 Uiso 0.486(9) 1 calc R U P B 2
C56B C 0.3602(5) 0.4684(5) 0.4423(3) 0.023(2) Uani 0.486(9) 1 d G . P B 2
H56B H 0.4309 0.4075 0.4529 0.027 Uiso 0.486(9) 1 calc R U P B 2
C57B C 0.3834(5) 0.5862(6) 0.4415(4) 0.025(2) Uani 0.486(9) 1 d G . P B 2
H57B H 0.4700 0.6057 0.4515 0.030 Uiso 0.486(9) 1 calc R U P B 2
C58 C 0.2767(2) 0.86068(17) 0.36860(8) 0.0353(5) Uani 1 1 d . . . . .
H58A H 0.3427 0.8150 0.3435 0.053 Uiso 1 1 calc R U . . .
H58B H 0.2962 0.9432 0.3652 0.053 Uiso 1 1 calc R U . . .
H58C H 0.1815 0.8569 0.3588 0.053 Uiso 1 1 calc R U . . .
C59 C 0.0779(2) 0.83203(15) 0.56808(8) 0.0306(4) Uani 1 1 d . . . . .
C60 C -0.0200(2) 0.85571(19) 0.65910(9) 0.0385(5) Uani 1 1 d . . . . .
H60A H -0.0274 0.7712 0.6702 0.046 Uiso 1 1 calc R U . . .
H60B H -0.1085 0.8914 0.6439 0.046 Uiso 1 1 calc R U . . .
C61 C 0.0074(3) 0.9178(2) 0.70781(10) 0.0478(6) Uani 1 1 d . . . . .
H61A H 0.0962 0.8830 0.7220 0.072 Uiso 1 1 calc R U . . .
H61B H -0.0679 0.9096 0.7369 0.072 Uiso 1 1 calc R U . . .
H61C H 0.0118 1.0018 0.6966 0.072 Uiso 1 1 calc R U . . .
C62 C 0.5785(2) 0.85327(17) 0.58861(8) 0.0327(4) Uani 1 1 d . . . . .
H62A H 0.6758 0.8567 0.5960 0.049 Uiso 1 1 calc R U . . .
H62B H 0.5450 0.7833 0.6090 0.049 Uiso 1 1 calc R U . . .
H62C H 0.5212 0.9245 0.6007 0.049 Uiso 1 1 calc R U . . .
C63 C 0.8065(2) 0.8430(2) 0.39455(10) 0.0446(5) Uani 1 1 d . . . . .
H63A H 0.8386 0.7630 0.3839 0.067 Uiso 1 1 calc R U . . .
H63B H 0.8803 0.8732 0.4126 0.067 Uiso 1 1 calc R U . . .
H63C H 0.7839 0.8948 0.3614 0.067 Uiso 1 1 calc R U . . .

loop_
_atom_site_aniso_label
_atom_site_aniso_U_11
_atom_site_aniso_U_22
_atom_site_aniso_U_33
_atom_site_aniso_U_23
_atom_site_aniso_U_13
_atom_site_aniso_U_12
O1 0.0230(7) 0.0350(7) 0.0429(8) -0.0091(6) 0.0014(6) -0.0061(5)
C17A 0.048(3) 0.027(2) 0.029(2) -0.007(2) 0.0114(15) -0.013(2)
O2A 0.046(2) 0.0315(18) 0.0247(19) -0.0039(13) 0.0172(16) 0.0051(13)
O3A 0.066(3) 0.0232(17) 0.0456(19) -0.0019(13) 0.0350(18) -0.0143(18)
C18A 0.078(3) 0.034(2) 0.052(3) 0.0005(19) 0.038(2) -0.018(2)
C19A 0.168(6) 0.028(2) 0.073(4) 0.000(2) 0.070(4) -0.026(3)
N1 0.0353(9) 0.0269(8) 0.0280(8) -0.0021(6) -0.0031(7) -0.0075(7)
C1 0.0185(8) 0.0180(8) 0.0262(9) -0.0039(6) -0.0027(7) -0.0035(6)
C2 0.0230(9) 0.0175(8) 0.0317(10) -0.0056(7) -0.0001(7) -0.0052(7)
C3 0.0325(10) 0.0239(9) 0.0279(10) -0.0034(7) 0.0025(8) -0.0057(7)
C4 0.0269(9) 0.0182(8) 0.0266(9) -0.0019(7) -0.0049(7) -0.0049(7)
C5 0.0321(10) 0.0188(8) 0.0334(10) -0.0013(7) -0.0117(8) -0.0040(7)
C6 0.0219(9) 0.0207(8) 0.0434(11) -0.0042(8) -0.0117(8) -0.0044(7)
C7 0.0209(9) 0.0183(8) 0.0411(11) -0.0059(7) -0.0019(8) -0.0024(7)
C8 0.0221(9) 0.0228(8) 0.0294(9) -0.0083(7) -0.0010(7) -0.0049(7)
C9 0.0206(8) 0.0140(7) 0.0290(9) -0.0041(6) -0.0044(7) -0.0029(6)
C10 0.0206(8) 0.0190(8) 0.0281(9) -0.0041(7) -0.0005(7) -0.0055(6)
C11 0.0270(9) 0.0244(9) 0.0363(11) -0.0049(8) -0.0087(8) -0.0035(7)
C12 0.0341(11) 0.0326(10) 0.0457(12) -0.0136(9) -0.0092(9) -0.0107(8)
C13 0.0348(11) 0.0224(9) 0.0633(14) -0.0134(9) -0.0038(10) -0.0076(8)
C14 0.0384(12) 0.0223(10) 0.0844(18) -0.0077(10) -0.0242(12) 0.0026(8)
C15 0.0343(11) 0.0249(10) 0.0614(14) -0.0085(9) -0.0235(10) -0.0028(8)
C16 0.0239(9) 0.0223(8) 0.0339(10) -0.0008(7) -0.0050(8) -0.0029(7)
C20 0.0462(13) 0.0426(12) 0.0348(11) -0.0005(9) -0.0176(10) -0.0122(10)
C21 0.0232(10) 0.0394(11) 0.0482(12) -0.0099(9) 0.0029(9) -0.0069(8)
O4 0.0284(7) 0.0299(7) 0.0333(7) -0.0045(5) -0.0077(6) 0.0040(5)
O5 0.0229(7) 0.0337(7) 0.0384(8) -0.0083(6) -0.0005(6) -0.0096(5)
O6 0.0224(6) 0.0290(6) 0.0245(6) -0.0041(5) 0.0000(5) -0.0052(5)
N2 0.0209(7) 0.0159(6) 0.0254(8) -0.0019(5) -0.0015(6) -0.0034(5)
C22 0.0222(9) 0.0208(8) 0.0229(9) -0.0020(6) -0.0038(7) -0.0042(7)
C23 0.0225(9) 0.0177(8) 0.0278(9) -0.0023(7) -0.0052(7) -0.0048(7)
C24 0.0212(8) 0.0150(7) 0.0251(9) -0.0036(6) -0.0020(7) -0.0030(6)
C25 0.0203(8) 0.0145(7) 0.0245(9) -0.0015(6) -0.0012(7) -0.0032(6)
C26 0.0220(8) 0.0141(7) 0.0280(9) -0.0009(6) -0.0048(7) -0.0026(6)
C27 0.0197(8) 0.0202(8) 0.0349(10) -0.0013(7) -0.0046(7) -0.0058(7)
C28 0.0234(9) 0.0227(9) 0.0334(10) -0.0023(7) 0.0008(7) -0.0058(7)
C29 0.0258(9) 0.0226(8) 0.0242(9) -0.0028(7) -0.0010(7) -0.0058(7)
C30 0.0214(8) 0.0155(7) 0.0249(9) -0.0019(6) -0.0025(7) -0.0046(6)
C31 0.0239(9) 0.0215(8) 0.0235(9) -0.0058(7) -0.0019(7) -0.0056(7)
C32 0.0231(10) 0.0280(10) 0.0613(14) -0.0113(9) -0.0041(9) -0.0036(8)
C33 0.0287(11) 0.0331(11) 0.0741(16) -0.0124(10) -0.0008(10) -0.0132(9)
C34 0.0383(11) 0.0226(9) 0.0551(13) -0.0075(9) -0.0009(10) -0.0120(8)
C35 0.0318(10) 0.0239(9) 0.0490(12) -0.0037(8) -0.0071(9) -0.0025(8)
C36 0.0234(9) 0.0240(9) 0.0361(10) -0.0036(7) -0.0043(8) -0.0058(7)
C37 0.0296(10) 0.0368(10) 0.0242(9) 0.0008(8) -0.0065(8) -0.0059(8)
C38 0.0210(9) 0.0177(8) 0.0272(9) -0.0022(7) -0.0027(7) -0.0004(6)
C39 0.0245(9) 0.0302(9) 0.0245(9) -0.0003(7) 0.0025(7) -0.0013(7)
C40 0.0407(12) 0.0374(11) 0.0301(11) -0.0062(8) -0.0022(9) -0.0022(9)
C41 0.0235(9) 0.0279(9) 0.0316(10) -0.0019(7) -0.0077(7) -0.0055(7)
C42 0.0282(10) 0.0532(13) 0.0365(11) -0.0044(10) 0.0047(9) -0.0128(9)
O7 0.0344(8) 0.0352(8) 0.0438(8) -0.0005(6) -0.0152(6) 0.0071(6)
O8 0.0302(8) 0.0373(8) 0.0588(10) 0.0065(7) -0.0149(7) -0.0113(6)
O9 0.0259(7) 0.0319(7) 0.0359(8) 0.0064(6) -0.0050(6) -0.0036(5)
N3 0.0287(8) 0.0160(7) 0.0336(9) 0.0008(6) -0.0111(7) -0.0043(6)
C43 0.0292(10) 0.0185(8) 0.0358(10) -0.0035(7) -0.0151(8) -0.0021(7)
C44 0.0269(9) 0.0197(8) 0.0396(11) 0.0005(7) -0.0153(8) -0.0046(7)
C45 0.0282(9) 0.0167(8) 0.0370(10) 0.0006(7) -0.0100(8) -0.0032(7)
C46 0.0256(9) 0.0136(8) 0.0336(10) -0.0004(7) -0.0108(8) -0.0028(6)
C47 0.0308(10) 0.0117(8) 0.0382(10) -0.0015(7) -0.0153(8) -0.0024(7)
C48 0.0257(9) 0.0189(8) 0.0468(12) -0.0003(8) -0.0147(8) -0.0049(7)
C49 0.0300(10) 0.0200(8) 0.0417(11) 0.0027(8) -0.0089(8) -0.0056(7)
C50 0.0324(10) 0.0218(9) 0.0346(10) -0.0003(7) -0.0094(8) -0.0055(7)
C51 0.0275(9) 0.0134(8) 0.0356(10) 0.0003(7) -0.0129(8) -0.0029(7)
C52A 0.023(2) 0.024(2) 0.019(3) -0.0094(17) -0.003(2) -0.0034(18)
C53A 0.027(2) 0.0237(19) 0.063(4) -0.007(2) -0.013(2) -0.0036(15)
C54A 0.030(2) 0.032(2) 0.069(5) -0.005(2) -0.016(2) -0.0132(17)
C55A 0.034(3) 0.018(2) 0.049(5) -0.0076(18) -0.002(3) -0.0115(18)
C56A 0.056(5) 0.014(4) 0.063(6) -0.012(3) -0.012(4) 0.002(3)
C57A 0.025(3) 0.035(4) 0.042(4) -0.005(3) -0.001(3) -0.013(3)
C52B 0.019(3) 0.016(2) 0.019(4) -0.0060(19) 0.003(2) -0.0004(19)
C53B 0.026(2) 0.025(2) 0.065(5) -0.003(2) -0.012(2) -0.0016(16)
C54B 0.028(2) 0.029(2) 0.074(5) -0.011(2) -0.009(3) -0.0110(17)
C55B 0.031(3) 0.023(3) 0.042(5) -0.013(2) 0.011(3) -0.008(2)
C56B 0.012(3) 0.025(4) 0.031(4) -0.002(3) -0.004(2) -0.001(2)
C57B 0.024(4) 0.014(3) 0.037(4) -0.005(2) -0.017(3) 0.006(2)
C58 0.0391(11) 0.0318(10) 0.0366(11) -0.0061(8) -0.0179(9) 0.0024(8)
C59 0.0278(10) 0.0207(9) 0.0428(12) 0.0064(8) -0.0120(8) -0.0012(7)
C60 0.0263(10) 0.0395(11) 0.0455(13) 0.0148(9) 0.0008(9) -0.0018(8)
C61 0.0473(14) 0.0487(13) 0.0431(13) 0.0082(10) 0.0054(10) -0.0032(11)
C62 0.0331(10) 0.0272(9) 0.0410(11) -0.0077(8) -0.0178(9) -0.0023(8)
C63 0.0341(12) 0.0469(13) 0.0536(14) 0.0031(10) -0.0058(10) -0.0108(10)

loop_
_atom_type_symbol
_atom_type_description
_atom_type_scat_dispersion_real
_atom_type_scat_dispersion_imag
_atom_type_scat_source
C C 0.0033 0.0016 'International Tables Vol C Tables 4.2.6.8 and 6.1.1.4'
H H 0.0000 0.0000 'International Tables Vol C Tables 4.2.6.8 and 6.1.1.4'
N N 0.0061 0.0033 'International Tables Vol C Tables 4.2.6.8 and 6.1.1.4'
O O 0.0106 0.0060 'International Tables Vol C Tables 4.2.6.8 and 6.1.1.4'

loop_
_geom_angle_atom_site_label_1
_geom_angle_atom_site_label_2
_geom_angle_atom_site_label_3
_geom_angle
_geom_angle_site_symmetry_1
_geom_angle_site_symmetry_3
_geom_angle_publ_flag
O2A C17A O3A 124.1(6) . . ?
O2A C17A C3 127.3(5) . . ?
O3A C17A C3 108.3(4) . . ?
C17A O3A C18A 116.2(4) . . ?
O3A C18A C19A 103.9(4) . . ?
O3A C18A H18A 111.0 . . ?
C19A C18A H18A 111.0 . . ?
O3A C18A H18B 111.0 . . ?
C19A C18A H18B 111.0 . . ?
H18A C18A H18B 109.0 . . ?
C18A C19A H19A 109.5 . . ?
C18A C19A H19B 109.5 . . ?
H19A C19A H19B 109.5 . . ?
C18A C19A H19C 109.5 . . ?
H19A C19A H19C 109.5 . . ?
H19B C19A H19C 109.5 . . ?
O2B C17B O3B 126.6(10) . . ?
O2B C17B C3 121.5(14) . . ?
O3B C17B C3 109.8(9) . . ?
C17B O3B C18B 115.8(7) . . ?
O3B C18B C19B 105.8(8) . . ?
O3B C18B H18C 110.6 . . ?
C19B C18B H18C 110.6 . . ?
O3B C18B H18D 110.6 . . ?
C19B C18B H18D 110.6 . . ?
H18C C18B H18D 108.7 . . ?
C18B C19B H19D 109.5 . . ?
C18B C19B H19E 109.5 . . ?
H19D C19B H19E 109.5 . . ?
C18B C19B H19F 109.5 . . ?
H19D C19B H19F 109.5 . . ?
H19E C19B H19F 109.5 . . ?
O2C C17C O3C 126.6(10) . . ?
O2C C17C C3 123.3(11) . . ?
O3C C17C C3 109.6(11) . . ?
C17C O3C C18C 115.8(7) . . ?
O3C C18C C19C 105.8(8) . . ?
O3C C18C H18E 110.6 . . ?
C19C C18C H18E 110.6 . . ?
O3C C18C H18F 110.6 . . ?
C19C C18C H18F 110.6 . . ?
H18E C18C H18F 108.7 . . ?
C18C C19C H19G 109.5 . . ?
C18C C19C H19H 109.5 . . ?
H19G C19C H19H 109.5 . . ?
C18C C19C H19I 109.5 . . ?
H19G C19C H19I 109.5 . . ?
H19H C19C H19I 109.5 . . ?
C3 N1 C4 119.29(16) . . ?
C9 C1 C2 111.73(14) . . ?
C9 C1 C16 110.06(13) . . ?
C2 C1 C16 107.80(14) . . ?
C9 C1 C10 110.80(13) . . ?
C2 C1 C10 103.90(13) . . ?
C16 C1 C10 112.38(14) . . ?
O1 C2 C3 119.81(16) . . ?
O1 C2 C1 122.69(16) . . ?
C3 C2 C1 117.47(15) . . ?
N1 C3 C2 125.64(17) . . ?
N1 C3 C17A 118.2(5) . . ?
C2 C3 C17A 116.1(5) . . ?
N1 C3 C17B 118.6(14) . . ?
C2 C3 C17B 115.6(14) . . ?
N1 C3 C17C 118.7(18) . . ?
C2 C3 C17C 115.5(18) . . ?
C9 C4 C5 120.77(16) . . ?
C9 C4 N1 122.65(15) . . ?
C5 C4 N1 116.54(16) . . ?
C6 C5 C4 118.36(17) . . ?
C6 C5 C20 120.52(17) . . ?
C4 C5 C20 121.12(18) . . ?
C5 C6 C7 122.22(16) . . ?
C5 C6 H6 118.9 . . ?
C7 C6 H6 118.9 . . ?
C6 C7 C8 118.22(17) . . ?
C6 C7 C21 121.72(17) . . ?
C8 C7 C21 120.07(17) . . ?
C9 C8 C7 121.72(17) . . ?
C9 C8 H8 119.1 . . ?
C7 C8 H8 119.1 . . ?
C8 C9 C4 118.70(15) . . ?
C8 C9 C1 119.87(15) . . ?
C4 C9 C1 121.40(15) . . ?
C15 C10 C11 117.63(16) . . ?
C15 C10 C1 121.57(15) . . ?
C11 C10 C1 120.73(15) . . ?
C12 C11 C10 120.84(17) . . ?
C12 C11 H11 119.6 . . ?
C10 C11 H11 119.6 . . ?
C13 C12 C11 120.65(18) . . ?
C13 C12 H12 119.7 . . ?
C11 C12 H12 119.7 . . ?
C12 C13 C14 119.13(18) . . ?
C12 C13 H13 120.4 . . ?
C14 C13 H13 120.4 . . ?
C13 C14 C15 120.62(19) . . ?
C13 C14 H14 119.7 . . ?
C15 C14 H14 119.7 . . ?
C10 C15 C14 121.12(18) . . ?
C10 C15 H15 119.4 . . ?
C14 C15 H15 119.4 . . ?
C1 C16 H16A 109.5 . . ?
C1 C16 H16B 109.5 . . ?
H16A C16 H16B 109.5 . . ?
C1 C16 H16C 109.5 . . ?
H16A C16 H16C 109.5 . . ?
H16B C16 H16C 109.5 . . ?
C5 C20 H20A 109.5 . . ?
C5 C20 H20B 109.5 . . ?
H20A C20 H20B 109.5 . . ?
C5 C20 H20C 109.5 . . ?
H20A C20 H20C 109.5 . . ?
H20B C20 H20C 109.5 . . ?
C7 C21 H21A 109.5 . . ?
C7 C21 H21B 109.5 . . ?
H21A C21 H21B 109.5 . . ?
C7 C21 H21C 109.5 . . ?
H21A C21 H21C 109.5 . . ?
H21B C21 H21C 109.5 . . ?
C38 O6 C39 115.16(13) . . ?
C24 N2 C25 119.29(15) . . ?
C23 C22 C37 110.16(14) . . ?
C23 C22 C30 108.13(13) . . ?
C37 C22 C30 113.51(14) . . ?
C23 C22 C31 104.01(13) . . ?
C37 C22 C31 110.09(14) . . ?
C30 C22 C31 110.49(13) . . ?
O4 C23 C24 121.15(16) . . ?
O4 C23 C22 124.81(16) . . ?
C24 C23 C22 114.04(14) . . ?
N2 C24 C23 123.04(15) . . ?
N2 C24 C38 119.63(15) . . ?
C23 C24 C38 117.32(14) . . ?
C26 C25 N2 116.76(15) . . ?
C26 C25 C30 120.86(15) . . ?
N2 C25 C30 122.38(15) . . ?
C27 C26 C25 118.56(16) . . ?
C27 C26 C41 120.55(15) . . ?
C25 C26 C41 120.89(15) . . ?
C28 C27 C26 121.37(16) . . ?
C28 C27 H27 119.3 . . ?
C26 C27 H27 119.3 . . ?
C27 C28 C29 119.02(16) . . ?
C27 C28 C42 120.94(16) . . ?
C29 C28 C42 120.03(17) . . ?
C30 C29 C28 121.36(16) . . ?
C30 C29 H29 119.3 . . ?
C28 C29 H29 119.3 . . ?
C29 C30 C25 118.80(15) . . ?
C29 C30 C22 121.94(15) . . ?
C25 C30 C22 119.21(15) . . ?
C36 C31 C32 117.99(16) . . ?
C36 C31 C22 122.59(15) . . ?
C32 C31 C22 119.42(15) . . ?
C31 C32 C33 121.09(18) . . ?
C31 C32 H32 119.5 . . ?
C33 C32 H32 119.5 . . ?
C34 C33 C32 120.14(19) . . ?
C34 C33 H33 119.9 . . ?
C32 C33 H33 119.9 . . ?
C35 C34 C33 119.36(18) . . ?
C35 C34 H34 120.3 . . ?
C33 C34 H34 120.3 . . ?
C34 C35 C36 120.60(18) . . ?
C34 C35 H35 119.7 . . ?
C36 C35 H35 119.7 . . ?
C31 C36 C35 120.80(17) . . ?
C31 C36 H36 119.6 . . ?
C35 C36 H36 119.6 . . ?
C22 C37 H37A 109.5 . . ?
C22 C37 H37B 109.5 . . ?
H37A C37 H37B 109.5 . . ?
C22 C37 H37C 109.5 . . ?
H37A C37 H37C 109.5 . . ?
H37B C37 H37C 109.5 . . ?
O5 C38 O6 124.85(16) . . ?
O5 C38 C24 123.27(16) . . ?
O6 C38 C24 111.88(14) . . ?
O6 C39 C40 106.59(15) . . ?
O6 C39 H39A 110.4 . . ?
C40 C39 H39A 110.4 . . ?
O6 C39 H39B 110.4 . . ?
C40 C39 H39B 110.4 . . ?
H39A C39 H39B 108.6 . . ?
C39 C40 H40A 109.5 . . ?
C39 C40 H40B 109.5 . . ?
H40A C40 H40B 109.5 . . ?
C39 C40 H40C 109.5 . . ?
H40A C40 H40C 109.5 . . ?
H40B C40 H40C 109.5 . . ?
C26 C41 H41A 109.5 . . ?
C26 C41 H41B 109.5 . . ?
H41A C41 H41B 109.5 . . ?
C26 C41 H41C 109.5 . . ?
H41A C41 H41C 109.5 . . ?
H41B C41 H41C 109.5 . . ?
C28 C42 H42A 109.5 . . ?
C28 C42 H42B 109.5 . . ?
H42A C42 H42B 109.5 . . ?
C28 C42 H42C 109.5 . . ?
H42A C42 H42C 109.5 . . ?
H42B C42 H42C 109.5 . . ?
C59 O9 C60 115.37(15) . . ?
C45 N3 C46 118.80(16) . . ?
C44 C43 C51 108.02(14) . . ?
C44 C43 C58 110.11(15) . . ?
C51 C43 C58 112.69(16) . . ?
C44 C43 C52B 111.9(3) . . ?
C51 C43 C52B 110.3(2) . . ?
C58 C43 C52B 103.9(3) . . ?
C44 C43 C52A 99.4(3) . . ?
C51 C43 C52A 110.9(3) . . ?
C58 C43 C52A 114.7(3) . . ?
O7 C44 C45 121.57(18) . . ?
O7 C44 C43 124.10(18) . . ?
C45 C44 C43 114.32(15) . . ?
N3 C45 C59 119.32(17) . . ?
N3 C45 C44 122.14(17) . . ?
C59 C45 C44 118.54(15) . . ?
C51 C46 N3 122.82(15) . . ?
C51 C46 C47 120.43(17) . . ?
N3 C46 C47 116.74(16) . . ?
C48 C47 C46 118.17(17) . . ?
C48 C47 C62 121.36(16) . . ?
C46 C47 C62 120.47(17) . . ?
C49 C48 C47 122.13(17) . . ?
C49 C48 H48 118.9 . . ?
C47 C48 H48 118.9 . . ?
C48 C49 C50 118.68(18) . . ?
C48 C49 C63 121.34(18) . . ?
C50 C49 C63 119.98(19) . . ?
C51 C50 C49 121.38(18) . . ?
C51 C50 H50 119.3 . . ?
C49 C50 H50 119.3 . . ?
C50 C51 C46 119.18(16) . . ?
C50 C51 C43 121.69(17) . . ?
C46 C51 C43 119.09(16) . . ?
C57A C52A C53A 117.1(4) . . ?
C57A C52A C43 118.1(5) . . ?
C53A C52A C43 124.3(5) . . ?
C52A C53A C54A 121.3(4) . . ?
C52A C53A H53A 119.3 . . ?
C54A C53A H53A 119.3 . . ?
C55A C54A C53A 121.3(4) . . ?
C55A C54A H54A 119.4 . . ?
C53A C54A H54A 119.4 . . ?
C56A C55A C54A 118.3(4) . . ?
C56A C55A H55A 120.8 . . ?
C54A C55A H55A 120.8 . . ?
C55A C56A C57A 122.0(5) . . ?
C55A C56A H56A 119.0 . . ?
C57A C56A H56A 119.0 . . ?
C52A C57A C56A 120.0(5) . . ?
C52A C57A H57A 120.0 . . ?
C56A C57A H57A 120.0 . . ?
C53B C52B C57B 120.0 . . ?
C53B C52B C43 116.4(3) . . ?
C57B C52B C43 123.4(3) . . ?
C54B C53B C52B 120.0 . . ?
C54B C53B H53B 120.0 . . ?
C52B C53B H53B 120.0 . . ?
C55B C54B C53B 120.0 . . ?
C55B C54B H54B 120.0 . . ?
C53B C54B H54B 120.0 . . ?
C54B C55B C56B 120.0 . . ?
C54B C55B H55B 120.0 . . ?
C56B C55B H55B 120.0 . . ?
C57B C56B C55B 120.0 . . ?
C57B C56B H56B 120.0 . . ?
C55B C56B H56B 120.0 . . ?
C56B C57B C52B 120.0 . . ?
C56B C57B H57B 120.0 . . ?
C52B C57B H57B 120.0 . . ?
C43 C58 H58A 109.5 . . ?
C43 C58 H58B 109.5 . . ?
H58A C58 H58B 109.5 . . ?
C43 C58 H58C 109.5 . . ?
H58A C58 H58C 109.5 . . ?
H58B C58 H58C 109.5 . . ?
O8 C59 O9 125.28(19) . . ?
O8 C59 C45 121.82(19) . . ?
O9 C59 C45 112.84(15) . . ?
O9 C60 C61 107.73(17) . . ?
O9 C60 H60A 110.2 . . ?
C61 C60 H60A 110.2 . . ?
O9 C60 H60B 110.2 . . ?
C61 C60 H60B 110.2 . . ?
H60A C60 H60B 108.5 . . ?
C60 C61 H61A 109.5 . . ?
C60 C61 H61B 109.5 . . ?
H61A C61 H61B 109.5 . . ?
C60 C61 H61C 109.5 . . ?
H61A C61 H61C 109.5 . . ?
H61B C61 H61C 109.5 . . ?
C47 C62 H62A 109.5 . . ?
C47 C62 H62B 109.5 . . ?
H62A C62 H62B 109.5 . . ?
C47 C62 H62C 109.5 . . ?
H62A C62 H62C 109.5 . . ?
H62B C62 H62C 109.5 . . ?
C49 C63 H63A 109.5 . . ?
C49 C63 H63B 109.5 . . ?
H63A C63 H63B 109.5 . . ?
C49 C63 H63C 109.5 . . ?
H63A C63 H63C 109.5 . . ?
H63B C63 H63C 109.5 . . ?

loop_
_geom_bond_atom_site_label_1
_geom_bond_atom_site_label_2
_geom_bond_distance
_geom_bond_site_symmetry_2
_geom_bond_publ_flag
O1 C2 1.216(2) . ?
C17A O2A 1.194(6) . ?
C17A O3A 1.337(6) . ?
C17A C3 1.506(7) . ?
O3A C18A 1.470(4) . ?
C18A C19A 1.564(6) . ?
C18A H18A 0.9900 . ?
C18A H18B 0.9900 . ?
C19A H19A 0.9800 . ?
C19A H19B 0.9800 . ?
C19A H19C 0.9800 . ?
C17B O2B 1.192(8) . ?
C17B O3B 1.332(8) . ?
C17B C3 1.513(15) . ?
O3B C18B 1.473(7) . ?
C18B C19B 1.563(9) . ?
C18B H18C 0.9900 . ?
C18B H18D 0.9900 . ?
C19B H19D 0.9800 . ?
C19B H19E 0.9800 . ?
C19B H19F 0.9800 . ?
C17C O2C 1.192(8) . ?
C17C O3C 1.332(8) . ?
C17C C3 1.552(16) . ?
O3C C18C 1.474(7) . ?
C18C C19C 1.563(10) . ?
C18C H18E 0.9900 . ?
C18C H18F 0.9900 . ?
C19C H19G 0.9800 . ?
C19C H19H 0.9800 . ?
C19C H19I 0.9800 . ?
N1 C3 1.277(2) . ?
N1 C4 1.416(2) . ?
C1 C9 1.525(2) . ?
C1 C2 1.525(2) . ?
C1 C16 1.538(2) . ?
C1 C10 1.545(2) . ?
C2 C3 1.483(3) . ?
C4 C9 1.399(2) . ?
C4 C5 1.411(2) . ?
C5 C6 1.381(3) . ?
C5 C20 1.509(3) . ?
C6 C7 1.390(3) . ?
C6 H6 0.9500 . ?
C7 C8 1.396(2) . ?
C7 C21 1.503(3) . ?
C8 C9 1.386(2) . ?
C8 H8 0.9500 . ?
C10 C15 1.383(3) . ?
C10 C11 1.390(2) . ?
C11 C12 1.389(3) . ?
C11 H11 0.9500 . ?
C12 C13 1.367(3) . ?
C12 H12 0.9500 . ?
C13 C14 1.373(3) . ?
C13 H13 0.9500 . ?
C14 C15 1.385(3) . ?
C14 H14 0.9500 . ?
C15 H15 0.9500 . ?
C16 H16A 0.9800 . ?
C16 H16B 0.9800 . ?
C16 H16C 0.9800 . ?
C20 H20A 0.9800 . ?
C20 H20B 0.9800 . ?
C20 H20C 0.9800 . ?
C21 H21A 0.9800 . ?
C21 H21B 0.9800 . ?
C21 H21C 0.9800 . ?
O4 C23 1.210(2) . ?
O5 C38 1.202(2) . ?
O6 C38 1.334(2) . ?
O6 C39 1.456(2) . ?
N2 C24 1.282(2) . ?
N2 C25 1.408(2) . ?
C22 C23 1.522(2) . ?
C22 C37 1.532(2) . ?
C22 C30 1.532(2) . ?
C22 C31 1.553(2) . ?
C23 C24 1.500(2) . ?
C24 C38 1.501(2) . ?
C25 C26 1.404(2) . ?
C25 C30 1.408(2) . ?
C26 C27 1.393(2) . ?
C26 C41 1.508(2) . ?
C27 C28 1.390(3) . ?
C27 H27 0.9500 . ?
C28 C29 1.399(2) . ?
C28 C42 1.511(3) . ?
C29 C30 1.382(2) . ?
C29 H29 0.9500 . ?
C31 C36 1.381(2) . ?
C31 C32 1.389(3) . ?
C32 C33 1.390(3) . ?
C32 H32 0.9500 . ?
C33 C34 1.374(3) . ?
C33 H33 0.9500 . ?
C34 C35 1.374(3) . ?
C34 H34 0.9500 . ?
C35 C36 1.390(3) . ?
C35 H35 0.9500 . ?
C36 H36 0.9500 . ?
C37 H37A 0.9800 . ?
C37 H37B 0.9800 . ?
C37 H37C 0.9800 . ?
C39 C40 1.499(3) . ?
C39 H39A 0.9900 . ?
C39 H39B 0.9900 . ?
C40 H40A 0.9800 . ?
C40 H40B 0.9800 . ?
C40 H40C 0.9800 . ?
C41 H41A 0.9800 . ?
C41 H41B 0.9800 . ?
C41 H41C 0.9800 . ?
C42 H42A 0.9800 . ?
C42 H42B 0.9800 . ?
C42 H42C 0.9800 . ?
O7 C44 1.209(2) . ?
O8 C59 1.208(2) . ?
O9 C59 1.329(2) . ?
O9 C60 1.456(2) . ?
N3 C45 1.287(2) . ?
N3 C46 1.408(2) . ?
C43 C44 1.513(3) . ?
C43 C51 1.526(2) . ?
C43 C58 1.536(3) . ?
C43 C52B 1.552(4) . ?
C43 C52A 1.568(6) . ?
C44 C45 1.505(3) . ?
C45 C59 1.497(3) . ?
C46 C51 1.407(3) . ?
C46 C47 1.409(2) . ?
C47 C48 1.389(3) . ?
C47 C62 1.502(3) . ?
C48 C49 1.386(3) . ?
C48 H48 0.9500 . ?
C49 C50 1.394(3) . ?
C49 C63 1.503(3) . ?
C50 C51 1.380(3) . ?
C50 H50 0.9500 . ?
C52A C57A 1.368(7) . ?
C52A C53A 1.373(7) . ?
C53A C54A 1.385(6) . ?
C53A H53A 0.9500 . ?
C54A C55A 1.345(7) . ?
C54A H54A 0.9500 . ?
C55A C56A 1.333(9) . ?
C55A H55A 0.9500 . ?
C56A C57A 1.407(6) . ?
C56A H56A 0.9500 . ?
C57A H57A 0.9500 . ?
C52B C53B 1.3900 . ?
C52B C57B 1.3900 . ?
C53B C54B 1.3900 . ?
C53B H53B 0.9500 . ?
C54B C55B 1.3900 . ?
C54B H54B 0.9500 . ?
C55B C56B 1.3900 . ?
C55B H55B 0.9500 . ?
C56B C57B 1.3900 . ?
C56B H56B 0.9500 . ?
C57B H57B 0.9500 . ?
C58 H58A 0.9800 . ?
C58 H58B 0.9800 . ?
C58 H58C 0.9800 . ?
C60 C61 1.489(3) . ?
C60 H60A 0.9900 . ?
C60 H60B 0.9900 . ?
C61 H61A 0.9800 . ?
C61 H61B 0.9800 . ?
C61 H61C 0.9800 . ?
C62 H62A 0.9800 . ?
C62 H62B 0.9800 . ?
C62 H62C 0.9800 . ?
C63 H63A 0.9800 . ?
C63 H63B 0.9800 . ?
C63 H63C 0.9800 . ?

loop_
_geom_torsion_atom_site_label_1
_geom_torsion_atom_site_label_2
_geom_torsion_atom_site_label_3
_geom_torsion_atom_site_label_4
_geom_torsion
_geom_torsion_site_symmetry_1
_geom_torsion_site_symmetry_2
_geom_torsion_site_symmetry_3
_geom_torsion_site_symmetry_4
_geom_torsion_publ_flag
O2A C17A O3A C18A -3.3(16) . . . . ?
C3 C17A O3A C18A -178.1(7) . . . . ?
C17A O3A C18A C19A -163.1(8) . . . . ?
O2B C17B O3B C18B 11(4) . . . . ?
C3 C17B O3B C18B 174.6(15) . . . . ?
C17B O3B C18B C19B -122(2) . . . . ?
O2C C17C O3C C18C 2(6) . . . . ?
C3 C17C O3C C18C 174.8(19) . . . . ?
C17C O3C C18C C19C 106(3) . . . . ?
C9 C1 C2 O1 167.11(15) . . . . ?
C16 C1 C2 O1 46.1(2) . . . . ?
C10 C1 C2 O1 -73.39(19) . . . . ?
C9 C1 C2 C3 -14.9(2) . . . . ?
C16 C1 C2 C3 -135.95(15) . . . . ?
C10 C1 C2 C3 104.61(16) . . . . ?
C4 N1 C3 C2 -2.6(3) . . . . ?
C4 N1 C3 C17A -178.8(3) . . . . ?
C4 N1 C3 C17B 173.4(5) . . . . ?
C4 N1 C3 C17C 173.1(8) . . . . ?
O1 C2 C3 N1 -168.48(18) . . . . ?
C1 C2 C3 N1 13.5(3) . . . . ?
O1 C2 C3 C17A 7.8(4) . . . . ?
C1 C2 C3 C17A -170.2(3) . . . . ?
O1 C2 C3 C17B 15.4(6) . . . . ?
C1 C2 C3 C17B -162.6(5) . . . . ?
O1 C2 C3 C17C 15.7(7) . . . . ?
C1 C2 C3 C17C -162.4(7) . . . . ?
O2A C17A C3 N1 83.0(13) . . . . ?
O3A C17A C3 N1 -102.4(8) . . . . ?
O2A C17A C3 C2 -93.6(12) . . . . ?
O3A C17A C3 C2 81.0(9) . . . . ?
O2B C17B C3 N1 72(3) . . . . ?
O3B C17B C3 N1 -92(2) . . . . ?
O2B C17B C3 C2 -111(3) . . . . ?
O3B C17B C3 C2 84(2) . . . . ?
O2C C17C C3 N1 107(4) . . . . ?
O3C C17C C3 N1 -66(3) . . . . ?
O2C C17C C3 C2 -77(4) . . . . ?
O3C C17C C3 C2 110(3) . . . . ?
C3 N1 C4 C9 -5.5(3) . . . . ?
C3 N1 C4 C5 176.80(16) . . . . ?
C9 C4 C5 C6 -0.5(2) . . . . ?
N1 C4 C5 C6 177.21(15) . . . . ?
C9 C4 C5 C20 179.38(16) . . . . ?
N1 C4 C5 C20 -2.9(2) . . . . ?
C4 C5 C6 C7 -0.7(3) . . . . ?
C20 C5 C6 C7 179.36(17) . . . . ?
C5 C6 C7 C8 1.1(3) . . . . ?
C5 C6 C7 C21 -178.57(17) . . . . ?
C6 C7 C8 C9 -0.2(2) . . . . ?
C21 C7 C8 C9 179.47(16) . . . . ?
C7 C8 C9 C4 -1.0(2) . . . . ?
C7 C8 C9 C1 -179.24(15) . . . . ?
C5 C4 C9 C8 1.4(2) . . . . ?
N1 C4 C9 C8 -176.23(15) . . . . ?
C5 C4 C9 C1 179.59(15) . . . . ?
N1 C4 C9 C1 2.0(2) . . . . ?
C2 C1 C9 C8 -173.57(14) . . . . ?
C16 C1 C9 C8 -53.8(2) . . . . ?
C10 C1 C9 C8 71.08(19) . . . . ?
C2 C1 C9 C4 8.2(2) . . . . ?
C16 C1 C9 C4 127.96(16) . . . . ?
C10 C1 C9 C4 -107.12(17) . . . . ?
C9 C1 C10 C15 23.3(2) . . . . ?
C2 C1 C10 C15 -96.8(2) . . . . ?
C16 C1 C10 C15 146.94(18) . . . . ?
C9 C1 C10 C11 -159.71(16) . . . . ?
C2 C1 C10 C11 80.15(19) . . . . ?
C16 C1 C10 C11 -36.1(2) . . . . ?
C15 C10 C11 C12 -1.3(3) . . . . ?
C1 C10 C11 C12 -178.41(17) . . . . ?
C10 C11 C12 C13 1.3(3) . . . . ?
C11 C12 C13 C14 -0.3(3) . . . . ?
C12 C13 C14 C15 -0.6(4) . . . . ?
C11 C10 C15 C14 0.4(3) . . . . ?
C1 C10 C15 C14 177.5(2) . . . . ?
C13 C14 C15 C10 0.5(4) . . . . ?
C37 C22 C23 O4 -13.7(2) . . . . ?
C30 C22 C23 O4 -138.23(17) . . . . ?
C31 C22 C23 O4 104.30(19) . . . . ?
C37 C22 C23 C24 166.39(14) . . . . ?
C30 C22 C23 C24 41.82(18) . . . . ?
C31 C22 C23 C24 -75.65(16) . . . . ?
C25 N2 C24 C23 3.5(2) . . . . ?
C25 N2 C24 C38 -177.59(13) . . . . ?
O4 C23 C24 N2 148.02(17) . . . . ?
C22 C23 C24 N2 -32.0(2) . . . . ?
O4 C23 C24 C38 -30.9(2) . . . . ?
C22 C23 C24 C38 149.01(14) . . . . ?
C24 N2 C25 C26 -168.36(14) . . . . ?
C24 N2 C25 C30 11.2(2) . . . . ?
N2 C25 C26 C27 177.72(14) . . . . ?
C30 C25 C26 C27 -1.8(2) . . . . ?
N2 C25 C26 C41 -1.9(2) . . . . ?
C30 C25 C26 C41 178.52(15) . . . . ?
C25 C26 C27 C28 0.7(2) . . . . ?
C41 C26 C27 C28 -179.66(15) . . . . ?
C26 C27 C28 C29 0.9(3) . . . . ?
C26 C27 C28 C42 -178.85(17) . . . . ?
C27 C28 C29 C30 -1.4(3) . . . . ?
C42 C28 C29 C30 178.34(17) . . . . ?
C28 C29 C30 C25 0.3(2) . . . . ?
C28 C29 C30 C22 177.81(15) . . . . ?
C26 C25 C30 C29 1.4(2) . . . . ?
N2 C25 C30 C29 -178.17(14) . . . . ?
C26 C25 C30 C22 -176.23(14) . . . . ?
N2 C25 C30 C22 4.2(2) . . . . ?
C23 C22 C30 C29 152.36(15) . . . . ?
C37 C22 C30 C29 29.8(2) . . . . ?
C31 C22 C30 C29 -94.41(18) . . . . ?
C23 C22 C30 C25 -30.1(2) . . . . ?
C37 C22 C30 C25 -152.67(15) . . . . ?
C31 C22 C30 C25 83.11(18) . . . . ?
C23 C22 C31 C36 134.82(17) . . . . ?
C37 C22 C31 C36 -107.17(19) . . . . ?
C30 C22 C31 C36 19.0(2) . . . . ?
C23 C22 C31 C32 -45.6(2) . . . . ?
C37 C22 C31 C32 72.4(2) . . . . ?
C30 C22 C31 C32 -161.47(17) . . . . ?
C36 C31 C32 C33 1.0(3) . . . . ?
C22 C31 C32 C33 -178.56(19) . . . . ?
C31 C32 C33 C34 0.0(4) . . . . ?
C32 C33 C34 C35 -0.8(4) . . . . ?
C33 C34 C35 C36 0.6(3) . . . . ?
C32 C31 C36 C35 -1.2(3) . . . . ?
C22 C31 C36 C35 178.35(17) . . . . ?
C34 C35 C36 C31 0.4(3) . . . . ?
C39 O6 C38 O5 -2.6(2) . . . . ?
C39 O6 C38 C24 176.72(13) . . . . ?
N2 C24 C38 O5 146.44(17) . . . . ?
C23 C24 C38 O5 -34.6(2) . . . . ?
N2 C24 C38 O6 -32.9(2) . . . . ?
C23 C24 C38 O6 146.08(14) . . . . ?
C38 O6 C39 C40 -178.63(14) . . . . ?
C51 C43 C44 O7 135.97(18) . . . . ?
C58 C43 C44 O7 12.5(2) . . . . ?
C52B C43 C44 O7 -102.4(3) . . . . ?
C52A C43 C44 O7 -108.2(3) . . . . ?
C51 C43 C44 C45 -43.09(19) . . . . ?
C58 C43 C44 C45 -166.54(14) . . . . ?
C52B C43 C44 C45 78.5(3) . . . . ?
C52A C43 C44 C45 72.7(3) . . . . ?
C46 N3 C45 C59 175.57(14) . . . . ?
C46 N3 C45 C44 -3.7(2) . . . . ?
O7 C44 C45 N3 -145.17(18) . . . . ?
C43 C44 C45 N3 33.9(2) . . . . ?
O7 C44 C45 C59 35.5(2) . . . . ?
C43 C44 C45 C59 -145.36(16) . . . . ?
C45 N3 C46 C51 -13.3(2) . . . . ?
C45 N3 C46 C47 167.68(15) . . . . ?
C51 C46 C47 C48 1.3(2) . . . . ?
N3 C46 C47 C48 -179.65(14) . . . . ?
C51 C46 C47 C62 -178.36(15) . . . . ?
N3 C46 C47 C62 0.7(2) . . . . ?
C46 C47 C48 C49 -1.5(2) . . . . ?
C62 C47 C48 C49 178.16(16) . . . . ?
C47 C48 C49 C50 0.3(3) . . . . ?
C47 C48 C49 C63 -179.29(17) . . . . ?
C48 C49 C50 C51 1.2(3) . . . . ?
C63 C49 C50 C51 -179.23(17) . . . . ?
C49 C50 C51 C46 -1.4(3) . . . . ?
C49 C50 C51 C43 -178.86(16) . . . . ?
N3 C46 C51 C50 -178.90(15) . . . . ?
C47 C46 C51 C50 0.1(2) . . . . ?
N3 C46 C51 C43 -1.3(2) . . . . ?
C47 C46 C51 C43 177.65(14) . . . . ?
C44 C43 C51 C50 -153.53(16) . . . . ?
C58 C43 C51 C50 -31.7(2) . . . . ?
C52B C43 C51 C50 83.9(4) . . . . ?
C52A C43 C51 C50 98.5(4) . . . . ?
C44 C43 C51 C46 29.0(2) . . . . ?
C58 C43 C51 C46 150.85(16) . . . . ?
C52B C43 C51 C46 -93.6(3) . . . . ?
C52A C43 C51 C46 -79.0(4) . . . . ?
C44 C43 C52A C57A -152.0(7) . . . . ?
C51 C43 C52A C57A -38.5(8) . . . . ?
C58 C43 C52A C57A 90.6(7) . . . . ?
C44 C43 C52A C53A 36.1(7) . . . . ?
C51 C43 C52A C53A 149.6(6) . . . . ?
C58 C43 C52A C53A -81.3(8) . . . . ?
C57A C52A C53A C54A 0.9(10) . . . . ?
C43 C52A C53A C54A 172.8(5) . . . . ?
C52A C53A C54A C55A -2.2(10) . . . . ?
C53A C54A C55A C56A 2.5(11) . . . . ?
C54A C55A C56A C57A -1.6(12) . . . . ?
C53A C52A C57A C56A 0.0(10) . . . . ?
C43 C52A C57A C56A -172.5(7) . . . . ?
C55A C56A C57A C52A 0.4(11) . . . . ?
C44 C43 C52B C53B 55.2(5) . . . . ?
C51 C43 C52B C53B 175.5(3) . . . . ?
C58 C43 C52B C53B -63.5(4) . . . . ?
C44 C43 C52B C57B -119.6(3) . . . . ?
C51 C43 C52B C57B 0.7(5) . . . . ?
C58 C43 C52B C57B 121.7(4) . . . . ?
C57B C52B C53B C54B 0.0 . . . . ?
C43 C52B C53B C54B -175.0(5) . . . . ?
C52B C53B C54B C55B 0.0 . . . . ?
C53B C54B C55B C56B 0.0 . . . . ?
C54B C55B C56B C57B 0.0 . . . . ?
C55B C56B C57B C52B 0.0 . . . . ?
C53B C52B C57B C56B 0.0 . . . . ?
C43 C52B C57B C56B 174.6(5) . . . . ?
C60 O9 C59 O8 -1.7(3) . . . . ?
C60 O9 C59 C45 -178.73(14) . . . . ?
N3 C45 C59 O8 -146.40(18) . . . . ?
C44 C45 C59 O8 32.9(2) . . . . ?
N3 C45 C59 O9 30.8(2) . . . . ?
C44 C45 C59 O9 -149.92(15) . . . . ?
C59 O9 C60 C61 -170.35(16) . . . . ?
